data_2108353
loop_
_publ_author_name
'Riel, Asia Marie S.'
'Jeannin, Olivier'
'Berryman, Orion B.'
'Fourmigu\'e, Marc'

_publ_section_title
;
 Co-crystals of an organic triselenocyanate with ditopic Lewis bases:
 recurrent chalcogen bond interactions motifs
;
_journal_coeditor_code AW5020SUP1
_journal_issue 1
_journal_name_full 'Acta Crystallographica Section B'
_journal_page_first 34
_journal_page_last 38
_journal_paper_doi 10.1107/S2052520618017778
_journal_volume 75
_journal_year 2019
_chemical_formula_moiety '2(C15 H15 N3 Se3), C8 H12 N2'
_chemical_formula_sum 'C38 H42 N8 Se6'
_chemical_formula_weight 1084.56
_space_group_IT_number 2
_symmetry_cell_setting triclinic
_symmetry_Int_Tables_number 2
_symmetry_space_group_name_Hall '-P 1'
_symmetry_space_group_name_H-M 'P -1'
_atom_sites_solution_hydrogens geom
_atom_sites_solution_primary 'direct - structure invariant direct methods'
_atom_sites_solution_secondary 'direct - structure invariant direct methods'
_audit_conform_dict_location ftp://ftp.iucr.org/pub/cif_core.dic
_audit_conform_dict_name cif_core.dic
_audit_conform_dict_version 2.4.3
_audit_creation_date 2018-02-14T14:38:21-00:00
_audit_creation_method 'WinGX routine CIF_UPDATE'
_cell_angle_alpha 87.528(10)
_cell_angle_beta 69.844(8)
_cell_angle_gamma 87.528(9)
_cell_formula_units_Z 1
_cell_length_a 9.797(3)
_cell_length_b 10.560(3)
_cell_length_c 10.656(3)
_cell_measurement_reflns_used 6066
_cell_measurement_temperature 296(2)
_cell_measurement_theta_max 26.01
_cell_measurement_theta_min 2.85
_cell_measurement_wavelength 0.71073
_cell_volume 1033.5(5)
_computing_cell_refinement 'Bruker APEX2 (Bruker, 2014)'
_computing_data_collection 'Bruker APEX2 (Bruker, 2014)'
_computing_data_reduction 'Bruker APEX2 (Bruker, 2014)'
_computing_molecular_graphics 'Ortep for Windows (Farrugia, 2012)'
_computing_publication_material 'WinGX publication routines (Farrugia, 2012)'
_computing_structure_refinement 'SHELXL-2014/7 (Sheldrick, 2014)'
_computing_structure_solution 'SIR-92 (Altomare et al., 1994)'
_diffrn_ambient_temperature 296(2)
_diffrn_detector 'CCD plate'
_diffrn_measured_fraction_theta_full 0.999
_diffrn_measured_fraction_theta_max 0.996
_diffrn_measurement_device_type 'APEXII, Bruker-AXS'
_diffrn_measurement_method 'CCD rotation images, thick slices'
_diffrn_orient_matrix_UB_11 -0.008478
_diffrn_orient_matrix_UB_12 0.091236
_diffrn_orient_matrix_UB_13 -0.026388
_diffrn_orient_matrix_UB_21 0.052986
_diffrn_orient_matrix_UB_22 0.024338
_diffrn_orient_matrix_UB_23 0.060075
_diffrn_orient_matrix_UB_31 0.094629
_diffrn_orient_matrix_UB_32 -0.008739
_diffrn_orient_matrix_UB_33 -0.075479
_diffrn_radiation_probe x-ray
_diffrn_radiation_source 'fine-focus sealed tube'
_diffrn_radiation_type MoK\a
_diffrn_radiation_wavelength 0.71073
_diffrn_reflns_av_R_equivalents 0.0573
_diffrn_reflns_av_unetI/netI 0.059
_diffrn_reflns_Laue_measured_fraction_full 0.999
_diffrn_reflns_Laue_measured_fraction_max 0.996
_diffrn_reflns_limit_h_max 11
_diffrn_reflns_limit_h_min -12
_diffrn_reflns_limit_k_max 13
_diffrn_reflns_limit_k_min -13
_diffrn_reflns_limit_l_max 13
_diffrn_reflns_limit_l_min -13
_diffrn_reflns_number 25685
_diffrn_reflns_point_group_measured_fraction_full 0.999
_diffrn_reflns_point_group_measured_fraction_max 0.996
_diffrn_reflns_theta_full 25.242
_diffrn_reflns_theta_max 27.443
_diffrn_reflns_theta_min 1.931
_diffrn_standards_number 0
_exptl_absorpt_coefficient_mu 5.349
_exptl_absorpt_correction_T_max 0.899
_exptl_absorpt_correction_T_min 0.774
_exptl_absorpt_correction_type multi-scan
_exptl_absorpt_process_details
;
  [Sheldrick, G.M. (2014). SADABS Bruker AXS Inc., Madison, Wisconsin, USA]
;
_exptl_crystal_colour colorless
_exptl_crystal_density_diffrn 1.743
_exptl_crystal_density_method 'not measured'
_exptl_crystal_description prism
_exptl_crystal_F_000 530
_exptl_crystal_size_max 0.13
_exptl_crystal_size_mid 0.04
_exptl_crystal_size_min 0.02
_refine_diff_density_max 0.701
_refine_diff_density_min -0.525
_refine_diff_density_rms 0.09
_refine_ls_extinction_method none
_refine_ls_goodness_of_fit_ref 1.002
_refine_ls_hydrogen_treatment constr
_refine_ls_matrix_type full
_refine_ls_number_constraints 0
_refine_ls_number_parameters 240
_refine_ls_number_reflns 4706
_refine_ls_number_restraints 0
_refine_ls_restrained_S_all 1.002
_refine_ls_R_factor_all 0.087
_refine_ls_R_factor_gt 0.0407
_refine_ls_shift/su_max 0.001
_refine_ls_shift/su_mean 0
_refine_ls_structure_factor_coef Fsqd
_refine_ls_weighting_details 'w=1/[\s^2^(Fo^2^)+(0.0366P)^2^+0.8648P] where P=(Fo^2^+2Fc^2^)/3'
_refine_ls_weighting_scheme calc
_refine_ls_wR_factor_gt 0.0787
_refine_ls_wR_factor_ref 0.0923
_reflns_Friedel_coverage 0
_reflns_number_gt 2995
_reflns_number_total 4706
_reflns_threshold_expression 'I > 2\s(I)'
_cod_data_source_file aw5020sup1.cif
_cod_data_source_block 1TMP
_cod_depositor_comments
;
Adding full bibliography for 2108353--2108355.cif.

2019-10-27
Z value and formula fixed to values more according to usual
chemical conventions.                 miguel
;
_cod_original_formula_sum 'C19 H21 N4 Se3'
_cod_original_formula_weight 542.28
_cod_original_formula_moiety 'C15 H15 N3 Se3, 0.5(C8 H12 N2)'
_cod_original_formula_units_Z 2
_cod_database_code 2108353

loop_
_symmetry_equiv_pos_as_xyz
'x, y, z'
'-x, -y, -z'

loop_
_atom_site_label
_atom_site_type_symbol
_atom_site_fract_x
_atom_site_fract_y
_atom_site_fract_z
_atom_site_U_iso_or_equiv
_atom_site_adp_type
_atom_site_occupancy
_atom_site_site_symmetry_order
_atom_site_calc_flag
_atom_site_refinement_flags_posn
_atom_site_refinement_flags_adp
C1 C 1.1028(4) 0.0541(3) 0.6188(4) 0.0294(9) Uani 1 1 d . .
C2 C 1.0005(4) 0.1473(3) 0.6089(4) 0.0301(9) Uani 1 1 d . .
C3 C 0.8647(4) 0.1574(3) 0.7117(4) 0.0307(9) Uani 1 1 d . .
C4 C 0.8305(4) 0.0742(4) 0.8242(4) 0.0316(9) Uani 1 1 d . .
C5 C 0.9339(4) -0.0186(3) 0.8325(4) 0.0313(9) Uani 1 1 d . .
C6 C 1.0712(4) -0.0283(4) 0.7316(4) 0.0312(9) Uani 1 1 d . .
C7 C 1.2445(4) 0.0403(4) 0.5037(4) 0.0389(10) Uani 1 1 d . .
H7A H 1.2234 0.0436 0.4211 0.047 Uiso 1 1 calc R U
H7B H 1.2874 -0.0428 0.5115 0.047 Uiso 1 1 calc R U
C8 C 1.0357(4) 0.2374(4) 0.4879(4) 0.0434(10) Uani 1 1 d . .
H8A H 1.1349 0.2621 0.4626 0.065 Uiso 1 1 calc R U
H8B H 0.9723 0.3112 0.5095 0.065 Uiso 1 1 calc R U
H8C H 1.022 0.1957 0.4149 0.065 Uiso 1 1 calc R U
C9 C 0.7544(4) 0.2563(4) 0.7001(4) 0.0392(10) Uani 1 1 d . .
H9A H 0.6581 0.2282 0.7533 0.047 Uiso 1 1 calc R U
H9B H 0.7592 0.2633 0.6076 0.047 Uiso 1 1 calc R U
C10 C 0.6826(4) 0.0883(4) 0.9335(4) 0.0482(11) Uani 1 1 d . .
H10A H 0.6774 0.0293 1.0059 0.072 Uiso 1 1 calc R U
H10B H 0.6077 0.0714 0.898 0.072 Uiso 1 1 calc R U
H10C H 0.6694 0.1731 0.9654 0.072 Uiso 1 1 calc R U
C11 C 0.8979(4) -0.1095(4) 0.9517(4) 0.0373(10) Uani 1 1 d . .
H11A H 0.8177 -0.0733 1.0241 0.045 Uiso 1 1 calc R U
H11B H 0.9812 -0.1184 0.9811 0.045 Uiso 1 1 calc R U
C12 C 1.1824(4) -0.1278(4) 0.7429(4) 0.0433(11) Uani 1 1 d . .
H12A H 1.1468 -0.1706 0.8288 0.065 Uiso 1 1 calc R U
H12B H 1.2719 -0.0879 0.7332 0.065 Uiso 1 1 calc R U
H12C H 1.1993 -0.1882 0.6739 0.065 Uiso 1 1 calc R U
C13 C 1.3945(4) 0.1482(4) 0.6551(5) 0.0438(11) Uani 1 1 d . .
C14 C 0.8745(5) 0.3741(4) 0.8774(5) 0.0471(11) Uani 1 1 d . .
C15 C 0.7040(5) -0.2280(4) 0.8454(4) 0.0477(12) Uani 1 1 d . .
C16 C 1.3556(4) 0.5056(4) 0.5626(5) 0.0463(11) Uani 1 1 d . .
C17 C 1.4503(5) 0.4974(4) 0.6338(5) 0.0495(12) Uani 1 1 d . .
C18 C 1.1947(5) 0.5059(5) 0.6306(5) 0.0645(14) Uani 1 1 d . .
H18A H 1.148 0.5143 0.5649 0.097 Uiso 1 1 calc R U
H18B H 1.165 0.5758 0.6898 0.097 Uiso 1 1 calc R U
H18C H 1.1677 0.4278 0.6811 0.097 Uiso 1 1 calc R U
C19 C 1.3974(6) 0.4993(6) 0.7839(5) 0.0805(17) Uani 1 1 d . .
H19A H 1.3523 0.4206 0.8203 0.121 Uiso 1 1 calc R U
H19B H 1.3279 0.5681 0.8139 0.121 Uiso 1 1 calc R U
H19C H 1.4782 0.5104 0.8133 0.121 Uiso 1 1 calc R U
N1 N 1.4041(5) 0.1377(5) 0.7626(5) 0.0769(14) Uani 1 1 d . .
N2 N 0.9312(5) 0.3468(4) 0.9517(5) 0.0692(12) Uani 1 1 d . .
N3 N 0.6192(5) -0.2007(4) 0.7970(4) 0.0652(12) Uani 1 1 d . .
N4 N 1.4053(4) 0.5085(3) 0.4280(4) 0.0502(10) Uani 1 1 d . .
Se1 Se 1.39051(5) 0.16930(4) 0.49006(5) 0.04673(15) Uani 1 1 d . .
Se2 Se 0.78128(5) 0.42823(4) 0.75911(5) 0.05066(15) Uani 1 1 d . .
Se3 Se 0.84421(5) -0.28103(4) 0.91729(4) 0.04628(14) Uani 1 1 d . .

loop_
_atom_site_aniso_label
_atom_site_aniso_U_11
_atom_site_aniso_U_22
_atom_site_aniso_U_33
_atom_site_aniso_U_23
_atom_site_aniso_U_13
_atom_site_aniso_U_12
C1 0.0269(19) 0.027(2) 0.035(2) -0.0056(17) -0.0106(16) -0.0007(16)
C2 0.030(2) 0.031(2) 0.031(2) -0.0018(17) -0.0104(16) -0.0081(17)
C3 0.029(2) 0.026(2) 0.040(2) -0.0015(18) -0.0154(17) -0.0029(16)
C4 0.0302(19) 0.030(2) 0.034(2) -0.0066(18) -0.0090(16) -0.0069(17)
C5 0.037(2) 0.026(2) 0.033(2) -0.0004(17) -0.0137(17) -0.0069(17)
C6 0.030(2) 0.028(2) 0.038(2) -0.0021(18) -0.0148(17) -0.0050(16)
C7 0.037(2) 0.033(2) 0.042(2) -0.0043(19) -0.0080(19) -0.0030(18)
C8 0.044(2) 0.046(3) 0.040(2) 0.008(2) -0.015(2) 0.001(2)
C9 0.034(2) 0.040(2) 0.047(3) -0.001(2) -0.0184(19) -0.0018(18)
C10 0.039(2) 0.049(3) 0.044(3) 0.006(2) 0.000(2) 0.001(2)
C11 0.047(2) 0.030(2) 0.036(2) -0.0030(18) -0.0155(19) -0.0021(18)
C12 0.039(2) 0.038(2) 0.051(3) 0.007(2) -0.014(2) 0.0006(19)
C13 0.030(2) 0.043(3) 0.057(3) -0.006(2) -0.011(2) -0.0063(19)
C14 0.055(3) 0.034(3) 0.057(3) -0.005(2) -0.025(2) 0.002(2)
C15 0.051(3) 0.047(3) 0.038(3) -0.004(2) -0.003(2) -0.016(2)
C16 0.035(2) 0.032(2) 0.064(3) 0.007(2) -0.008(2) 0.0003(18)
C17 0.043(3) 0.045(3) 0.056(3) 0.008(2) -0.012(2) -0.002(2)
C18 0.040(3) 0.065(3) 0.080(4) -0.002(3) -0.009(2) 0.001(2)
C19 0.060(3) 0.109(5) 0.064(4) 0.006(3) -0.012(3) 0.004(3)
N1 0.068(3) 0.098(4) 0.069(3) -0.003(3) -0.025(3) -0.028(3)
N2 0.093(3) 0.053(3) 0.080(3) -0.001(2) -0.053(3) 0.002(2)
N3 0.059(3) 0.079(3) 0.060(3) -0.003(2) -0.024(2) -0.008(2)
N4 0.040(2) 0.044(2) 0.059(3) 0.0069(19) -0.0091(19) 0.0024(17)
Se1 0.0380(2) 0.0469(3) 0.0507(3) 0.0056(2) -0.0092(2) -0.0098(2)
Se2 0.0595(3) 0.0351(3) 0.0643(3) -0.0058(2) -0.0309(2) 0.0101(2)
Se3 0.0597(3) 0.0320(2) 0.0470(3) 0.0059(2) -0.0179(2) -0.0110(2)

loop_
_atom_type_symbol
_atom_type_description
_atom_type_scat_dispersion_real
_atom_type_scat_dispersion_imag
_atom_type_scat_source
C C 0.0033 0.0016 'International Tables Vol C Tables 4.2.6.8 and 6.1.1.4'
H H 0 0 'International Tables Vol C Tables 4.2.6.8 and 6.1.1.4'
N N 0.0061 0.0033 'International Tables Vol C Tables 4.2.6.8 and 6.1.1.4'
Se Se -0.0929 2.2259 'International Tables Vol C Tables 4.2.6.8 and 6.1.1.4'

loop_
_geom_angle_atom_site_label_1
_geom_angle_atom_site_label_2
_geom_angle_atom_site_label_3
_geom_angle
_geom_angle_site_symmetry_1
C2 C1 C6 120.4(3) .
C2 C1 C7 118.8(3) .
C6 C1 C7 120.8(3) .
C1 C2 C3 119.8(3) .
C1 C2 C8 120.3(3) .
C3 C2 C8 119.9(3) .
C2 C3 C4 120.5(3) .
C2 C3 C9 119.7(3) .
C4 C3 C9 119.9(3) .
C5 C4 C3 119.1(3) .
C5 C4 C10 122.0(4) .
C3 C4 C10 118.9(3) .
C4 C5 C6 121.1(3) .
C4 C5 C11 119.6(3) .
C6 C5 C11 119.3(3) .
C1 C6 C5 119.2(3) .
C1 C6 C12 120.3(3) .
C5 C6 C12 120.5(3) .
C1 C7 Se1 115.6(3) .
C1 C7 H7A 108.4 .
Se1 C7 H7A 108.4 .
C1 C7 H7B 108.4 .
Se1 C7 H7B 108.4 .
H7A C7 H7B 107.4 .
C2 C8 H8A 109.5 .
C2 C8 H8B 109.5 .
H8A C8 H8B 109.5 .
C2 C8 H8C 109.5 .
H8A C8 H8C 109.5 .
H8B C8 H8C 109.5 .
C3 C9 Se2 114.2(3) .
C3 C9 H9A 108.7 .
Se2 C9 H9A 108.7 .
C3 C9 H9B 108.7 .
Se2 C9 H9B 108.7 .
H9A C9 H9B 107.6 .
C4 C10 H10A 109.5 .
C4 C10 H10B 109.5 .
H10A C10 H10B 109.5 .
C4 C10 H10C 109.5 .
H10A C10 H10C 109.5 .
H10B C10 H10C 109.5 .
C5 C11 Se3 114.4(3) .
C5 C11 H11A 108.7 .
Se3 C11 H11A 108.7 .
C5 C11 H11B 108.7 .
Se3 C11 H11B 108.7 .
H11A C11 H11B 107.6 .
C6 C12 H12A 109.5 .
C6 C12 H12B 109.5 .
H12A C12 H12B 109.5 .
C6 C12 H12C 109.5 .
H12A C12 H12C 109.5 .
H12B C12 H12C 109.5 .
N1 C13 Se1 176.3(4) .
N2 C14 Se2 176.7(4) .
N3 C15 Se3 176.5(4) .
N4 C16 C17 121.2(4) .
N4 C16 C18 116.9(4) .
C17 C16 C18 121.8(4) .
N4 C17 C16 121.5(4) 2_866
N4 C17 C19 116.4(4) 2_866
C16 C17 C19 122.1(4) .
C16 C18 H18A 109.5 .
C16 C18 H18B 109.5 .
H18A C18 H18B 109.5 .
C16 C18 H18C 109.5 .
H18A C18 H18C 109.5 .
H18B C18 H18C 109.5 .
C17 C19 H19A 109.5 .
C17 C19 H19B 109.5 .
H19A C19 H19B 109.5 .
C17 C19 H19C 109.5 .
H19A C19 H19C 109.5 .
H19B C19 H19C 109.5 .
C17 N4 C16 117.3(4) 2_866
C13 Se1 C7 97.41(18) .
C14 Se2 C9 97.04(18) .
C15 Se3 C11 96.98(18) .

loop_
_geom_bond_atom_site_label_1
_geom_bond_atom_site_label_2
_geom_bond_distance
_geom_bond_site_symmetry_2
C1 C2 1.402(5) .
C1 C6 1.405(5) .
C1 C7 1.509(5) .
C2 C3 1.405(5) .
C2 C8 1.517(5) .
C3 C4 1.407(5) .
C3 C9 1.502(5) .
C4 C5 1.401(5) .
C4 C10 1.520(5) .
C5 C6 1.406(5) .
C5 C11 1.508(5) .
C6 C12 1.513(5) .
C7 Se1 1.983(4) .
C7 H7A 0.97 .
C7 H7B 0.97 .
C8 H8A 0.96 .
C8 H8B 0.96 .
C8 H8C 0.96 .
C9 Se2 2.004(4) .
C9 H9A 0.97 .
C9 H9B 0.97 .
C10 H10A 0.96 .
C10 H10B 0.96 .
C10 H10C 0.96 .
C11 Se3 1.991(4) .
C11 H11A 0.97 .
C11 H11B 0.97 .
C12 H12A 0.96 .
C12 H12B 0.96 .
C12 H12C 0.96 .
C13 N1 1.181(6) .
C13 Se1 1.777(5) .
C14 N2 1.134(5) .
C14 Se2 1.854(5) .
C15 N3 1.141(6) .
C15 Se3 1.847(6) .
C16 N4 1.346(6) .
C16 C17 1.385(6) .
C16 C18 1.490(6) .
C17 N4 1.339(5) 2_866
C17 C19 1.502(7) .
C18 H18A 0.96 .
C18 H18B 0.96 .
C18 H18C 0.96 .
C19 H19A 0.96 .
C19 H19B 0.96 .
C19 H19C 0.96 .
N4 C17 1.339(5) 2_866

loop_
_geom_torsion_atom_site_label_1
_geom_torsion_atom_site_label_2
_geom_torsion_atom_site_label_3
_geom_torsion_atom_site_label_4
_geom_torsion
_geom_torsion_site_symmetry_4
C6 C1 C2 C3 -0.8(5) .
C7 C1 C2 C3 176.6(3) .
C6 C1 C2 C8 179.1(3) .
C7 C1 C2 C8 -3.4(5) .
C1 C2 C3 C4 -0.2(5) .
C8 C2 C3 C4 179.8(3) .
C1 C2 C3 C9 -179.2(3) .
C8 C2 C3 C9 0.8(5) .
C2 C3 C4 C5 0.1(5) .
C9 C3 C4 C5 179.1(3) .
C2 C3 C4 C10 179.9(3) .
C9 C3 C4 C10 -1.1(5) .
C3 C4 C5 C6 1.0(5) .
C10 C4 C5 C6 -178.7(4) .
C3 C4 C5 C11 -179.1(3) .
C10 C4 C5 C11 1.1(6) .
C2 C1 C6 C5 2.0(5) .
C7 C1 C6 C5 -175.4(3) .
C2 C1 C6 C12 -179.2(4) .
C7 C1 C6 C12 3.3(5) .
C4 C5 C6 C1 -2.1(5) .
C11 C5 C6 C1 178.1(3) .
C4 C5 C6 C12 179.1(4) .
C11 C5 C6 C12 -0.7(5) .
C2 C1 C7 Se1 77.1(4) .
C6 C1 C7 Se1 -105.4(4) .
C2 C3 C9 Se2 -83.7(4) .
C4 C3 C9 Se2 97.3(4) .
C4 C5 C11 Se3 101.7(4) .
C6 C5 C11 Se3 -78.4(4) .
N4 C16 C17 N4 -0.2(7) 2_866
C18 C16 C17 N4 177.0(4) 2_866
N4 C16 C17 C19 177.5(5) .
C18 C16 C17 C19 -5.3(7) .
C17 C16 N4 C17 0.2(7) 2_866
C18 C16 N4 C17 -177.1(4) 2_866
